data_2218189
loop_
_publ_author_name
'Zareef, Muhammad'
'Arfan, Muhammad'
'Iqbal, Rashid'
'Parvez, Masood'

_publ_section_title
;
 4-Ethyl-3-(3-pyridyl)-1<i>H</i>-1,2,4-triazole-5(4<i>H</i>)-thione
 0.095-hydrate
;
_journal_coeditor_code LH2615
_journal_issue 5
_journal_name_full 'Acta Crystallographica Section E'
_journal_page_first o945
_journal_paper_doi 10.1107/S1600536808011744
_journal_volume 64
_journal_year 2008
_chemical_formula_iupac 'C9 H10 N4 S, 0.095H2 O'
_chemical_formula_moiety 'C9 H10 N4 S, 0.095(H2 O)'
_chemical_formula_sum 'C9 H10.19 N4 O0.095 S'
_chemical_formula_weight 207.96
_chemical_melting_point_gt 440
_chemical_melting_point_lt 441
_chemical_name_systematic
;
4-Ethyl-3-(3-pyridyl)-1<i>H</i>-1,2,4-triazole-5(4H)-thione 0.095-hydrate
;
_space_group_IT_number 15
_symmetry_cell_setting monoclinic
_symmetry_space_group_name_Hall '-C 2yc'
_symmetry_space_group_name_H-M 'C 1 2/c 1'
_atom_sites_solution_hydrogens geom
_atom_sites_solution_primary direct
_atom_sites_solution_secondary difmap
_cell_angle_alpha 90.00
_cell_angle_beta 93.25(3)
_cell_angle_gamma 90.00
_cell_formula_units_Z 8
_cell_length_a 14.076(5)
_cell_length_b 8.877(5)
_cell_length_c 16.216(8)
_cell_measurement_reflns_used 3392
_cell_measurement_temperature 173(2)
_cell_measurement_theta_max 27.4
_cell_measurement_theta_min 3.6
_cell_volume 2023.0(17)
_computing_cell_refinement 'DENZO (Otwinowski & Minor, 1997)'
_computing_data_collection 'COLLECT (Hooft, 1998)'
_computing_data_reduction 'SCALEPACK (Otwinowski & Minor, 1997)'
_computing_molecular_graphics 'ORTEP-3 for Windows (Farrugia, 1997)'
_computing_publication_material 'SHELXL97 (Sheldrick, 2008)'
_computing_structure_refinement 'SHELXL97 (Sheldrick, 2008)'
_computing_structure_solution 'SHELXS97 (Sheldrick, 2008)'
_diffrn_ambient_temperature 173(2)
_diffrn_measured_fraction_theta_full 0.995
_diffrn_measured_fraction_theta_max 0.995
_diffrn_measurement_device_type 'Nonius KappaCCD'
_diffrn_measurement_method '\w and \f'
_diffrn_radiation_monochromator graphite
_diffrn_radiation_source 'fine-focus sealed tube'
_diffrn_radiation_type MoK\a
_diffrn_radiation_wavelength 0.71073
_diffrn_reflns_av_R_equivalents 0.030
_diffrn_reflns_av_sigmaI/netI 0.054
_diffrn_reflns_limit_h_max 18
_diffrn_reflns_limit_h_min -17
_diffrn_reflns_limit_k_max 9
_diffrn_reflns_limit_k_min -11
_diffrn_reflns_limit_l_max 20
_diffrn_reflns_limit_l_min -20
_diffrn_reflns_number 3392
_diffrn_reflns_theta_full 27.4
_diffrn_reflns_theta_max 27.4
_diffrn_reflns_theta_min 3.6
_diffrn_standards_number 0
_exptl_absorpt_coefficient_mu 0.286
_exptl_absorpt_correction_T_max 0.972
_exptl_absorpt_correction_T_min 0.950
_exptl_absorpt_correction_type multi-scan
_exptl_absorpt_process_details '(SORTAV; Blessing, 1997)'
_exptl_crystal_colour colorless
_exptl_crystal_density_diffrn 1.366
_exptl_crystal_density_method 'not measured'
_exptl_crystal_description block
_exptl_crystal_F_000 872
_exptl_crystal_size_max 0.18
_exptl_crystal_size_mid 0.16
_exptl_crystal_size_min 0.10
_refine_diff_density_max 0.24
_refine_diff_density_min -0.25
_refine_ls_extinction_coef 0.0038(9)
_refine_ls_extinction_expression Fc^*^=kFc[1+0.001xFc^2^\l^3^/sin(2\q)]^-1/4^
_refine_ls_extinction_method 'SHELXL97 (Sheldrick, 2008)'
_refine_ls_goodness_of_fit_ref 1.05
_refine_ls_hydrogen_treatment mixed
_refine_ls_matrix_type full
_refine_ls_number_parameters 137
_refine_ls_number_reflns 2297
_refine_ls_number_restraints 0
_refine_ls_restrained_S_all 1.05
_refine_ls_R_factor_all 0.075
_refine_ls_R_factor_gt 0.042
_refine_ls_shift/su_max 0.000
_refine_ls_shift/su_mean 0.000
_refine_ls_structure_factor_coef Fsqd
_refine_ls_weighting_details 'calc w=1/[\s^2^(Fo^2^)+(0.0405P)^2^+1.636P] where P=(Fo^2^+2Fc^2^)/3'
_refine_ls_weighting_scheme calc
_refine_ls_wR_factor_gt 0.091
_refine_ls_wR_factor_ref 0.107
_reflns_number_gt 1616
_reflns_number_total 2297
_reflns_threshold_expression I>2\s(I)
_cod_data_source_file lh2615.cif
_cod_data_source_block I
_cod_depositor_comments
;
 Marking attached hydrogen atoms.

 Antanas Vaitkus,
 2017-03-21

The following automatic conversions were performed:
'_exptl_absorpt_correction_type' value 'Multi-scan' changed to
'multi-scan' according to
'/home/saulius/struct/CIF-dictionaries/cif_core.dic' dictionary named
'cif_core.dic' version 2.4.1 from 2010-06-29.

Automatic conversion script
Id: cif_fix_enum 1527 2010-12-29 10:47:43Z saulius 

The following automatic conversions were performed:

'_exptl_absorpt_correction_type' value 'Multi-scan' changed to
'multi-scan' according to
/home/saulius/struct/CIF-dictionaries/cif_core.dic dictionary named
'cif_core.dic' version 2.4.1 from 2010-06-29.

Automatic conversion script
Id: cif_fix_values 1715 2011-07-08 13:25:40Z adriana 
;
_cod_original_sg_symbol_H-M 'C 2/c'
_cod_database_code 2218189
_cod_database_fobs_code 2218189

loop_
_symmetry_equiv_pos_as_xyz
'x, y, z'
'-x, y, -z+1/2'
'x+1/2, y+1/2, z'
'-x+1/2, y+1/2, -z+1/2'
'-x, -y, -z'
'x, -y, z-1/2'
'-x+1/2, -y+1/2, -z'
'x+1/2, -y+1/2, z-1/2'

loop_
_atom_site_type_symbol
_atom_site_label
_atom_site_fract_x
_atom_site_fract_y
_atom_site_fract_z
_atom_site_U_iso_or_equiv
_atom_site_adp_type
_atom_site_calc_flag
_atom_site_refinement_flags
_atom_site_occupancy
_atom_site_attached_hydrogens
S S1 -0.12974(4) 0.05644(7) -0.11164(3) 0.0415(2) Uani d . 1 0
O O1 0.0000 -0.0319(16) -0.2500 0.070(4) Uani d SP 0.19 2
N N1 -0.07296(10) 0.26787(18) 0.09536(9) 0.0256(4) Uani d . 1 0
N N2 -0.13013(11) 0.19176(19) 0.03795(10) 0.0276(4) Uani d . 1 0
H H2 -0.1854(16) 0.158(3) 0.0530(12) 0.033 Uiso d . 1 0
N N3 0.00251(10) 0.22103(18) -0.01818(9) 0.0228(4) Uani d . 1 0
N N4 0.21945(11) 0.53359(19) 0.10227(10) 0.0290(4) Uani d . 1 0
C C1 0.00713(12) 0.2838(2) 0.05951(10) 0.0217(4) Uani d . 1 0
C C2 -0.08639(13) 0.1576(2) -0.03071(12) 0.0267(4) Uani d . 1 0
C C3 0.14695(12) 0.4604(2) 0.06268(11) 0.0246(4) Uani d . 1 0
H H3 0.1343 0.4794 0.0055 0.029 Uiso calc R 1 0
C C4 0.08963(12) 0.3582(2) 0.10142(11) 0.0220(4) Uani d . 1 0
C C5 0.10899(13) 0.3310(2) 0.18541(11) 0.0263(4) Uani d . 1 0
H H5 0.0714 0.2616 0.2140 0.032 Uiso calc R 1 0
C C6 0.18343(14) 0.4061(2) 0.22654(12) 0.0313(5) Uani d . 1 0
H H6 0.1977 0.3897 0.2838 0.038 Uiso calc R 1 0
C C7 0.23642(13) 0.5050(2) 0.18282(12) 0.0313(5) Uani d . 1 0
H H7 0.2878 0.5559 0.2113 0.038 Uiso calc R 1 0
C C8 0.07912(14) 0.1998(2) -0.07478(12) 0.0300(5) Uani d . 1 0
H H8A 0.0756 0.0962 -0.0973 0.036 Uiso calc R 1 0
H H8B 0.1412 0.2110 -0.0436 0.036 Uiso calc R 1 0
C C9 0.07367(17) 0.3113(3) -0.14570(13) 0.0406(6) Uani d . 1 0
H H9A 0.1216 0.2857 -0.1849 0.049 Uiso calc R 1 0
H H9B 0.0856 0.4132 -0.1243 0.049 Uiso calc R 1 0
H H9C 0.0102 0.3072 -0.1738 0.049 Uiso calc R 1 0

loop_
_atom_site_aniso_label
_atom_site_aniso_U_11
_atom_site_aniso_U_22
_atom_site_aniso_U_33
_atom_site_aniso_U_12
_atom_site_aniso_U_13
_atom_site_aniso_U_23
S1 0.0476(4) 0.0346(4) 0.0398(3) -0.0034(3) -0.0202(3) -0.0060(2)
O1 0.107(12) 0.043(9) 0.063(9) 0.000 0.034(9) 0.000
N1 0.0194(8) 0.0271(10) 0.0300(8) -0.0060(7) -0.0022(6) 0.0005(7)
N2 0.0201(8) 0.0283(10) 0.0339(9) -0.0080(7) -0.0032(7) 0.0017(7)
N3 0.0228(8) 0.0221(9) 0.0232(8) -0.0008(7) -0.0026(6) 0.0016(6)
N4 0.0220(8) 0.0282(10) 0.0367(9) -0.0042(7) 0.0002(7) 0.0000(7)
C1 0.0209(9) 0.0215(10) 0.0225(9) -0.0007(8) -0.0008(7) 0.0031(7)
C2 0.0256(10) 0.0221(11) 0.0315(10) -0.0015(8) -0.0076(8) 0.0044(8)
C3 0.0199(9) 0.0269(11) 0.0267(9) -0.0012(8) -0.0001(7) 0.0024(8)
C4 0.0180(9) 0.0212(10) 0.0267(9) -0.0001(7) 0.0005(7) -0.0007(8)
C5 0.0234(10) 0.0288(11) 0.0268(9) -0.0024(8) 0.0027(7) -0.0005(8)
C6 0.0298(10) 0.0399(13) 0.0237(9) -0.0020(9) -0.0034(8) -0.0027(9)
C7 0.0226(10) 0.0333(12) 0.0373(11) -0.0047(9) -0.0052(8) -0.0081(9)
C8 0.0316(10) 0.0289(12) 0.0299(10) 0.0029(9) 0.0044(8) -0.0006(9)
C9 0.0540(14) 0.0397(14) 0.0289(11) 0.0010(11) 0.0096(10) 0.0024(10)

loop_
_atom_type_symbol
_atom_type_description
_atom_type_scat_dispersion_real
_atom_type_scat_dispersion_imag
_atom_type_scat_source
C C 0.0033 0.0016 'International Tables Vol C Tables 4.2.6.8 and 6.1.1.4'
H H 0.0000 0.0000 'International Tables Vol C Tables 4.2.6.8 and 6.1.1.4'
N N 0.0061 0.0033 'International Tables Vol C Tables 4.2.6.8 and 6.1.1.4'
S S 0.1246 0.1234 'International Tables Vol C Tables 4.2.6.8 and 6.1.1.4'
O O 0.0106 0.0060 'International Tables Vol C Tables 4.2.6.8 and 6.1.1.4'

loop_
_geom_angle_atom_site_label_1
_geom_angle_atom_site_label_2
_geom_angle_atom_site_label_3
_geom_angle_site_symmetry_1
_geom_angle_site_symmetry_3
_geom_angle
C2 S1 O1 . . 120.21(15)
S1 O1 S1 . 2_554 150.4(5)
S1 O1 N1 . 5 77.57(10)
S1 O1 N1 2_554 5 122.08(18)
C1 N1 N2 . . 103.82(16)
C2 N2 N1 . . 113.35(16)
C2 N2 H2 . . 127.4(14)
N1 N2 H2 . . 118.2(14)
C1 N3 C2 . . 107.22(15)
C1 N3 C8 . . 128.79(15)
C2 N3 C8 . . 123.33(16)
C7 N4 C3 . . 117.62(17)
N1 C1 N3 . . 111.53(16)
N1 C1 C4 . . 121.52(16)
N3 C1 C4 . . 126.94(16)
N2 C2 N3 . . 104.00(16)
N2 C2 S1 . . 127.52(15)
N3 C2 S1 . . 128.46(16)
N4 C3 C4 . . 123.08(17)
N4 C3 H3 . . 118.5
C4 C3 H3 . . 118.5
C3 C4 C5 . . 117.95(16)
C3 C4 C1 . . 123.31(16)
C5 C4 C1 . . 118.66(16)
C6 C5 C4 . . 119.26(18)
C6 C5 H5 . . 120.4
C4 C5 H5 . . 120.4
C7 C6 C5 . . 118.57(18)
C7 C6 H6 . . 120.7
C5 C6 H6 . . 120.7
N4 C7 C6 . . 123.51(17)
N4 C7 H7 . . 118.2
C6 C7 H7 . . 118.2
N3 C8 C9 . . 112.54(17)
N3 C8 H8A . . 109.1
C9 C8 H8A . . 109.1
N3 C8 H8B . . 109.1
C9 C8 H8B . . 109.1
H8A C8 H8B . . 107.8
C8 C9 H9A . . 109.5
C8 C9 H9B . . 109.5
H9A C9 H9B . . 109.5
C8 C9 H9C . . 109.5
H9A C9 H9C . . 109.5
H9B C9 H9C . . 109.5

loop_
_geom_bond_atom_site_label_1
_geom_bond_atom_site_label_2
_geom_bond_site_symmetry_2
_geom_bond_distance
S1 C2 . 1.676(2)
S1 O1 . 3.074(4)
O1 S1 2_554 3.074(4)
O1 N1 5 3.382(9)
N1 C1 . 1.305(2)
N1 N2 . 1.373(2)
N2 C2 . 1.337(3)
N2 H2 . 0.88(2)
N3 C1 . 1.376(2)
N3 C2 . 1.377(2)
N3 C8 . 1.467(2)
N4 C7 . 1.339(3)
N4 C3 . 1.342(2)
C1 C4 . 1.469(2)
C3 C4 . 1.388(3)
C3 H3 . 0.9500
C4 C5 . 1.395(3)
C5 C6 . 1.381(3)
C5 H5 . 0.9500
C6 C7 . 1.375(3)
C6 H6 . 0.9500
C7 H7 . 0.9500
C8 C9 . 1.516(3)
C8 H8A . 0.9900
C8 H8B . 0.9900
C9 H9A . 0.9800
C9 H9B . 0.9800
C9 H9C . 0.9800

loop_
_geom_hbond_atom_site_label_D
_geom_hbond_atom_site_label_H
_geom_hbond_atom_site_label_A
_geom_hbond_site_symmetry_A
_geom_hbond_distance_DH
_geom_hbond_distance_HA
_geom_hbond_distance_DA
_geom_hbond_angle_DHA
N2 H2 N4 3_445 0.88(2) 1.94(2) 2.792(3) 162(2)

loop_
_geom_torsion_atom_site_label_1
_geom_torsion_atom_site_label_2
_geom_torsion_atom_site_label_3
_geom_torsion_atom_site_label_4
_geom_torsion_site_symmetry_4
_geom_torsion
C2 S1 O1 S1 2_554 -60.83(15)
C2 S1 O1 N1 5 74.7(3)
C1 N1 N2 C2 . 1.6(2)
N2 N1 C1 N3 . 0.1(2)
N2 N1 C1 C4 . -178.76(16)
C2 N3 C1 N1 . -1.8(2)
C8 N3 C1 N1 . -172.57(17)
C2 N3 C1 C4 . 177.06(18)
C8 N3 C1 C4 . 6.3(3)
N1 N2 C2 N3 . -2.7(2)
N1 N2 C2 S1 . 175.75(14)
C1 N3 C2 N2 . 2.6(2)
C8 N3 C2 N2 . 174.01(16)
C1 N3 C2 S1 . -175.82(15)
C8 N3 C2 S1 . -4.4(3)
O1 S1 C2 N2 . -172.6(3)
O1 S1 C2 N3 . 5.5(3)
C7 N4 C3 C4 . 0.2(3)
N4 C3 C4 C5 . -0.1(3)
N4 C3 C4 C1 . 176.65(18)
N1 C1 C4 C3 . -137.4(2)
N3 C1 C4 C3 . 43.9(3)
N1 C1 C4 C5 . 39.3(3)
N3 C1 C4 C5 . -139.4(2)
C3 C4 C5 C6 . 0.2(3)
C1 C4 C5 C6 . -176.73(18)
C4 C5 C6 C7 . -0.3(3)
C3 N4 C7 C6 . -0.4(3)
C5 C6 C7 N4 . 0.4(3)
C1 N3 C8 C9 . -105.1(2)
C2 N3 C8 C9 . 85.4(2)
